data_4315827
loop_
_publ_author_name
'Zhengxing Zhang'
'Lixin Zhang'
'Yanrong Li'
'Longcheng Hong'
'Zhenxia Chen'
'Xigeng Zhou'

_publ_contact_author_address
;Department of Chemistry
Molecular Catalysis and Innovative Material Laboratory 
Fudan University
Shanghai 200433
State Key Laboratory of Organometallic Chemistry
Shanghai 200032
People's Republic of China
;
_publ_contact_author_email xgzhou@fudan.edu.cn
_publ_contact_author_name 'Zhou, Xigeng'
_publ_section_title
;
 Activation of Bis(guanidinate)lanthanide Alkyl and Aryl Complexes on
 Elemental Sulfur: Synthesis and Characterization of
 Bis(guanidinate)lanthanide Thiolates and Disulfides
;
_journal_name_full 'Inorganic Chemistry'
_journal_page_first 5715
_journal_page_last 5722
_journal_paper_doi 10.1021/ic100617n
_journal_volume 49
_journal_year 2010
_chemical_formula_sum 'C84 H178 N12 S2 Si8 Y2'
_chemical_formula_weight 1823.04
_chemical_name_systematic
; 
 ? 
;
_space_group_IT_number 41
_symmetry_cell_setting orthorhombic
_symmetry_space_group_name_Hall 'A 2 -2ab'
_symmetry_space_group_name_H-M 'A e a 2'
_atom_sites_solution_hydrogens geom
_atom_sites_solution_primary direct
_atom_sites_solution_secondary difmap
_audit_creation_method SHELXL-97
_cell_angle_alpha 90.00
_cell_angle_beta 90.00
_cell_angle_gamma 90.00
_cell_formula_units_Z 4
_cell_length_a 19.299(4)
_cell_length_b 20.872(4)
_cell_length_c 30.127(6)
_cell_measurement_reflns_used 809
_cell_measurement_temperature 298(2)
_cell_measurement_theta_max 18.440
_cell_measurement_theta_min 2.422
_cell_volume 12135(4)
_computing_cell_refinement 'Bruker SMART'
_computing_data_collection 'Bruker SMART'
_computing_data_reduction 'Bruker SHELXTL'
_computing_molecular_graphics 'Bruker SHELXTL'
_computing_publication_material 'Bruker SHELXTL'
_computing_structure_refinement 'SHELXL-97 (Sheldrick, 1997)'
_computing_structure_solution 'SHELXS-97 (Sheldrick, 1990)'
_diffrn_ambient_temperature 298(2)
_diffrn_measured_fraction_theta_full 1.000
_diffrn_measured_fraction_theta_max 1.000
_diffrn_measurement_device_type 'CCD area detector'
_diffrn_measurement_method 'phi and omega scans'
_diffrn_radiation_monochromator graphite
_diffrn_radiation_source 'fine-focus sealed tube'
_diffrn_radiation_type MoK\a
_diffrn_radiation_wavelength 0.71073
_diffrn_reflns_av_R_equivalents 0.0686
_diffrn_reflns_av_sigmaI/netI 0.1992
_diffrn_reflns_limit_h_max 22
_diffrn_reflns_limit_h_min -22
_diffrn_reflns_limit_k_max 24
_diffrn_reflns_limit_k_min -20
_diffrn_reflns_limit_l_max 35
_diffrn_reflns_limit_l_min -24
_diffrn_reflns_number 21089
_diffrn_reflns_theta_full 25.01
_diffrn_reflns_theta_max 25.01
_diffrn_reflns_theta_min 1.59
_diffrn_standards_decay_% 3.91
_exptl_absorpt_coefficient_mu 1.103
_exptl_absorpt_correction_T_max 0.9469
_exptl_absorpt_correction_T_min 0.8520
_exptl_absorpt_correction_type multi-scan
_exptl_absorpt_process_details sadabs
_exptl_crystal_colour colorless
_exptl_crystal_density_diffrn 0.998
_exptl_crystal_density_method 'not measured'
_exptl_crystal_description block
_exptl_crystal_F_000 3952
_exptl_crystal_size_max 0.15
_exptl_crystal_size_mid 0.10
_exptl_crystal_size_min 0.05
_refine_diff_density_max 1.180
_refine_diff_density_min -0.446
_refine_diff_density_rms 0.051
_refine_ls_abs_structure_details 'Flack H D (1983), Acta Cryst. A39, 876-881'
_refine_ls_abs_structure_Flack -0.004(6)
_refine_ls_extinction_method none
_refine_ls_goodness_of_fit_ref 0.945
_refine_ls_hydrogen_treatment constr
_refine_ls_matrix_type full
_refine_ls_number_parameters 488
_refine_ls_number_reflns 8267
_refine_ls_number_restraints 30
_refine_ls_restrained_S_all 0.952
_refine_ls_R_factor_all 0.1264
_refine_ls_R_factor_gt 0.0508
_refine_ls_shift/su_max 0.001
_refine_ls_shift/su_mean 0.000
_refine_ls_structure_factor_coef Fsqd
_refine_ls_weighting_details 'calc w=1/[\s^2^(Fo^2^)+(0.0129P)^2^+0.0000P] where P=(Fo^2^+2Fc^2^)/3'
_refine_ls_weighting_scheme calc
_refine_ls_wR_factor_gt 0.0706
_refine_ls_wR_factor_ref 0.0744
_reflns_number_gt 3351
_reflns_number_total 8267
_reflns_threshold_expression >2sigma(I)
_cod_data_source_file ic100617n_si_001_11.cif
_cod_data_source_block f50523b-Complex5-Y
_cod_depositor_comments
;
The following automatic conversions were performed:

'_symmetry_cell_setting' value 'Orthorhombic' changed to
'orthorhombic' according to the built-in table from CIF Core
dictionary named 'cif_core.dic' version 2.4.1 from 2010-06-29.

Automatic conversion script
Id: cif_fix_values 1646 2011-03-28 12:23:43Z adriana 

2021-08-29
Space group name changed to comply with IUCR recomendations
                 miguel
;
_cod_original_sg_symbol_H-M 'A b a 2'
_cod_database_code 4315827

loop_
_symmetry_equiv_pos_as_xyz
'x, y, z'
'-x, -y, z'
'x+1/2, -y+1/2, z'
'-x+1/2, y+1/2, z'
'x, y+1/2, z+1/2'
'-x, -y+1/2, z+1/2'
'x+1/2, -y+1, z+1/2'
'-x+1/2, y+1, z+1/2'

loop_
_atom_site_label
_atom_site_type_symbol
_atom_site_fract_x
_atom_site_fract_y
_atom_site_fract_z
_atom_site_U_iso_or_equiv
_atom_site_adp_type
_atom_site_occupancy
_atom_site_symmetry_multiplicity
_atom_site_calc_flag
_atom_site_refinement_flags
_atom_site_disorder_assembly
_atom_site_disorder_group
Y1 Y 0.0000 0.5000 0.42153(3) 0.0496(3) Uani 1 2 d S . .
Y2 Y 0.0000 0.5000 0.57906(3) 0.0434(3) Uani 1 2 d S . .
S1 S 0.06580(8) 0.54001(8) 0.50083(9) 0.0680(5) Uani 1 1 d D . .
Si1 Si 0.01325(15) 0.25385(13) 0.38007(8) 0.0881(9) Uani 1 1 d . . .
Si2 Si 0.06771(15) 0.32621(13) 0.29790(9) 0.0967(9) Uani 1 1 d . . .
Si3 Si 0.14507(14) 0.36775(13) 0.70233(9) 0.0810(8) Uani 1 1 d . . .
Si4 Si 0.23080(14) 0.37620(13) 0.61681(9) 0.0787(8) Uani 1 1 d . . .
N1 N -0.0362(3) 0.4158(3) 0.37490(19) 0.0593(18) Uani 1 1 d . . .
N2 N 0.0750(3) 0.4144(3) 0.3974(2) 0.0554(19) Uani 1 1 d . . .
N3 N 0.0340(3) 0.3240(3) 0.35120(18) 0.0628(19) Uani 1 1 d . . .
N4 N 0.0991(3) 0.4912(3) 0.62538(16) 0.0586(16) Uani 1 1 d . . .
N5 N 0.0469(3) 0.3980(3) 0.6031(2) 0.052(2) Uani 1 1 d . . .
N6 N 0.1549(3) 0.3898(3) 0.6470(2) 0.0632(19) Uani 1 1 d . . .
C1 C 0.0245(4) 0.3848(4) 0.3736(2) 0.056(3) Uani 1 1 d . . .
C2 C -0.0946(4) 0.3902(4) 0.3515(3) 0.065(2) Uani 1 1 d . . .
H2A H -0.0825 0.3472 0.3409 0.078 Uiso 1 1 calc R . .
C3 C -0.1565(4) 0.3851(4) 0.3797(3) 0.091(3) Uani 1 1 d . . .
H3A H -0.1671 0.4275 0.3909 0.109 Uiso 1 1 calc R . .
H3B H -0.1449 0.3585 0.4050 0.109 Uiso 1 1 calc R . .
C4 C -0.2221(5) 0.3582(5) 0.3588(4) 0.125(4) Uani 1 1 d . . .
H4A H -0.2597 0.3581 0.3802 0.150 Uiso 1 1 calc R . .
H4B H -0.2145 0.3146 0.3488 0.150 Uiso 1 1 calc R . .
C5 C -0.2398(5) 0.4017(5) 0.3196(4) 0.128(4) Uani 1 1 d . . .
H5A H -0.2797 0.3846 0.3040 0.153 Uiso 1 1 calc R . .
H5B H -0.2517 0.4441 0.3304 0.153 Uiso 1 1 calc R . .
C6 C -0.1800(6) 0.4065(5) 0.2884(3) 0.124(4) Uani 1 1 d . . .
H6A H -0.1915 0.4361 0.2647 0.149 Uiso 1 1 calc R . .
H6B H -0.1715 0.3649 0.2752 0.149 Uiso 1 1 calc R . .
C7 C -0.1118(5) 0.4303(5) 0.3127(3) 0.111(4) Uani 1 1 d . . .
H7A H -0.0734 0.4294 0.2919 0.133 Uiso 1 1 calc R . .
H7B H -0.1181 0.4742 0.3223 0.133 Uiso 1 1 calc R . .
C8 C 0.1439(4) 0.3838(3) 0.4025(3) 0.062(2) Uani 1 1 d . . .
H8A H 0.1450 0.3446 0.3846 0.075 Uiso 1 1 calc R . .
C9 C 0.2035(4) 0.4279(4) 0.3876(3) 0.092(3) Uani 1 1 d . . .
H9A H 0.1963 0.4405 0.3569 0.110 Uiso 1 1 calc R . .
H9B H 0.2036 0.4663 0.4057 0.110 Uiso 1 1 calc R . .
C10 C 0.2697(5) 0.3958(5) 0.3916(4) 0.124(4) Uani 1 1 d . . .
H10A H 0.3061 0.4242 0.3814 0.149 Uiso 1 1 calc R . .
H10B H 0.2699 0.3579 0.3730 0.149 Uiso 1 1 calc R . .
C11 C 0.2839(5) 0.3767(5) 0.4391(4) 0.133(5) Uani 1 1 d . . .
H11A H 0.3287 0.3560 0.4412 0.159 Uiso 1 1 calc R . .
H11B H 0.2843 0.4144 0.4580 0.159 Uiso 1 1 calc R . .
C12 C 0.2293(6) 0.3327(5) 0.4535(3) 0.132(4) Uani 1 1 d . . .
H12A H 0.2380 0.3192 0.4838 0.158 Uiso 1 1 calc R . .
H12B H 0.2295 0.2949 0.4347 0.158 Uiso 1 1 calc R . .
C13 C 0.1571(4) 0.3664(4) 0.4506(3) 0.086(3) Uani 1 1 d . . .
H13A H 0.1211 0.3378 0.4613 0.103 Uiso 1 1 calc R . .
H13B H 0.1568 0.4047 0.4689 0.103 Uiso 1 1 calc R . .
C14 C -0.0282(4) 0.2724(4) 0.4318(3) 0.143(4) Uani 1 1 d . . .
H14A H -0.0706 0.2951 0.4262 0.215 Uiso 1 1 calc R . .
H14B H 0.0020 0.2987 0.4494 0.215 Uiso 1 1 calc R . .
H14C H -0.0381 0.2335 0.4475 0.215 Uiso 1 1 calc R . .
C15 C -0.0464(5) 0.2036(4) 0.3486(3) 0.157(5) Uani 1 1 d . . .
H15A H -0.0258 0.1926 0.3206 0.235 Uiso 1 1 calc R . .
H15B H -0.0888 0.2266 0.3436 0.235 Uiso 1 1 calc R . .
H15C H -0.0561 0.1653 0.3651 0.235 Uiso 1 1 calc R . .
C16 C 0.0920(5) 0.2070(4) 0.3916(3) 0.182(5) Uani 1 1 d . . .
H16A H 0.1145 0.1963 0.3642 0.274 Uiso 1 1 calc R . .
H16B H 0.0797 0.1684 0.4070 0.274 Uiso 1 1 calc R . .
H16C H 0.1229 0.2318 0.4097 0.274 Uiso 1 1 calc R . .
C17 C 0.0065(6) 0.2962(4) 0.2570(3) 0.185(4) Uani 1 1 d . . .
H17A H -0.0358 0.3204 0.2588 0.278 Uiso 1 1 calc R . .
H17B H -0.0031 0.2519 0.2629 0.278 Uiso 1 1 calc R . .
H17C H 0.0259 0.3005 0.2279 0.278 Uiso 1 1 calc R . .
C18 C 0.1429(5) 0.2745(5) 0.2930(4) 0.206(6) Uani 1 1 d . . .
H18A H 0.1780 0.2884 0.3135 0.309 Uiso 1 1 calc R . .
H18B H 0.1607 0.2767 0.2633 0.309 Uiso 1 1 calc R . .
H18C H 0.1299 0.2312 0.2997 0.309 Uiso 1 1 calc R . .
C19 C 0.0888(4) 0.4074(4) 0.2798(3) 0.126(4) Uani 1 1 d . . .
H19A H 0.1232 0.4253 0.2992 0.189 Uiso 1 1 calc R . .
H19B H 0.0479 0.4334 0.2806 0.189 Uiso 1 1 calc R . .
H19C H 0.1066 0.4061 0.2500 0.189 Uiso 1 1 calc R . .
C20 C 0.0983(5) 0.4240(4) 0.6243(2) 0.053(2) Uani 1 1 d . . .
C21 C 0.1484(4) 0.5304(3) 0.6534(3) 0.063(2) Uani 1 1 d . . .
H21A H 0.1822 0.5017 0.6673 0.076 Uiso 1 1 calc R . .
C22 C 0.1867(4) 0.5794(4) 0.6261(3) 0.066(3) Uani 1 1 d . . .
H22A H 0.1539 0.6065 0.6104 0.079 Uiso 1 1 calc R . .
H22B H 0.2159 0.5582 0.6045 0.079 Uiso 1 1 calc R . .
C23 C 0.2310(5) 0.6201(4) 0.6575(4) 0.098(3) Uani 1 1 d . . .
H23A H 0.2658 0.5930 0.6712 0.117 Uiso 1 1 calc R . .
H23B H 0.2549 0.6527 0.6404 0.117 Uiso 1 1 calc R . .
C24 C 0.1894(5) 0.6521(4) 0.6933(4) 0.098(3) Uani 1 1 d . . .
H24A H 0.2206 0.6741 0.7134 0.118 Uiso 1 1 calc R . .
H24B H 0.1593 0.6839 0.6800 0.118 Uiso 1 1 calc R . .
C25 C 0.1469(5) 0.6060(5) 0.7189(3) 0.097(4) Uani 1 1 d . . .
H25A H 0.1161 0.6296 0.7384 0.116 Uiso 1 1 calc R . .
H25B H 0.1772 0.5801 0.7373 0.116 Uiso 1 1 calc R . .
C26 C 0.1049(4) 0.5630(4) 0.6901(3) 0.075(3) Uani 1 1 d . . .
H26A H 0.0681 0.5877 0.6764 0.090 Uiso 1 1 calc R . .
H26B H 0.0836 0.5302 0.7084 0.090 Uiso 1 1 calc R . .
C27 C 0.0467(4) 0.3324(4) 0.5973(3) 0.063(3) Uani 1 1 d . . .
H27A H 0.0816 0.3134 0.6169 0.076 Uiso 1 1 calc R . .
C28 C -0.0238(4) 0.3080(3) 0.6107(3) 0.084(3) Uani 1 1 d . . .
H28A H -0.0586 0.3295 0.5929 0.101 Uiso 1 1 calc R . .
H28B H -0.0320 0.3193 0.6414 0.101 Uiso 1 1 calc R . .
C29 C -0.0333(5) 0.2334(4) 0.6052(4) 0.106(3) Uani 1 1 d . . .
H29A H -0.0037 0.2111 0.6261 0.127 Uiso 1 1 calc R . .
H29B H -0.0810 0.2217 0.6114 0.127 Uiso 1 1 calc R . .
C30 C -0.0146(8) 0.2145(4) 0.5587(4) 0.154(6) Uani 1 1 d . . .
H30A H -0.0499 0.2308 0.5387 0.185 Uiso 1 1 calc R . .
H30B H -0.0154 0.1681 0.5566 0.185 Uiso 1 1 calc R . .
C31 C 0.0571(5) 0.2386(4) 0.5425(3) 0.107(4) Uani 1 1 d . . .
H31A H 0.0939 0.2173 0.5587 0.129 Uiso 1 1 calc R . .
H31B H 0.0629 0.2295 0.5111 0.129 Uiso 1 1 calc R . .
C32 C 0.0600(4) 0.3099(3) 0.5505(3) 0.078(3) Uani 1 1 d . . .
H32A H 0.1054 0.3250 0.5416 0.093 Uiso 1 1 calc R . .
H32B H 0.0263 0.3302 0.5312 0.093 Uiso 1 1 calc R . .
C33 C 0.1683(4) 0.2820(4) 0.7106(3) 0.110(3) Uani 1 1 d . . .
H33A H 0.1421 0.2559 0.6904 0.165 Uiso 1 1 calc R . .
H33B H 0.1579 0.2696 0.7406 0.165 Uiso 1 1 calc R . .
H33C H 0.2169 0.2762 0.7051 0.165 Uiso 1 1 calc R . .
C34 C 0.0550(4) 0.3796(4) 0.7198(2) 0.099(3) Uani 1 1 d . . .
H34A H 0.0249 0.3549 0.7010 0.148 Uiso 1 1 calc R . .
H34B H 0.0433 0.4241 0.7174 0.148 Uiso 1 1 calc R . .
H34C H 0.0497 0.3658 0.7500 0.148 Uiso 1 1 calc R . .
C35 C 0.1953(4) 0.4178(5) 0.7419(3) 0.137(4) Uani 1 1 d . . .
H35A H 0.1828 0.4620 0.7381 0.205 Uiso 1 1 calc R . .
H35B H 0.2439 0.4126 0.7364 0.205 Uiso 1 1 calc R . .
H35C H 0.1850 0.4048 0.7718 0.205 Uiso 1 1 calc R . .
C36 C 0.2377(4) 0.2929(3) 0.6010(2) 0.121(3) Uani 1 1 d . . .
H36A H 0.1983 0.2811 0.5834 0.182 Uiso 1 1 calc R . .
H36B H 0.2393 0.2667 0.6272 0.182 Uiso 1 1 calc R . .
H36C H 0.2793 0.2866 0.5840 0.182 Uiso 1 1 calc R . .
C37 C 0.2350(4) 0.4254(3) 0.5671(3) 0.108(3) Uani 1 1 d . . .
H37A H 0.2313 0.4698 0.5752 0.162 Uiso 1 1 calc R . .
H37B H 0.1976 0.4143 0.5476 0.162 Uiso 1 1 calc R . .
H37C H 0.2784 0.4182 0.5523 0.162 Uiso 1 1 calc R . .
C38 C 0.3050(4) 0.3970(4) 0.6498(3) 0.132(4) Uani 1 1 d . . .
H38A H 0.3019 0.4412 0.6584 0.198 Uiso 1 1 calc R . .
H38B H 0.3464 0.3904 0.6328 0.198 Uiso 1 1 calc R . .
H38C H 0.3062 0.3705 0.6759 0.198 Uiso 1 1 calc R . .
C39 C 0.1325(5) 0.5993(5) 0.5047(4) 0.174(5) Uani 1 1 d DU . .
H39A H 0.1212 0.6334 0.4840 0.208 Uiso 1 1 calc R . .
H39B H 0.1307 0.6175 0.5343 0.208 Uiso 1 1 calc R . .
C40 C 0.2020(5) 0.5802(5) 0.4964(4) 0.198(6) Uani 1 1 d DU . .
H40A H 0.2061 0.5648 0.4662 0.237 Uiso 1 1 calc R . .
H40B H 0.2144 0.5454 0.5163 0.237 Uiso 1 1 calc R . .
C41 C 0.2525(6) 0.6374(5) 0.5036(6) 0.200(6) Uani 1 1 d DU . .
H41A H 0.2404 0.6738 0.4852 0.240 Uiso 1 1 calc R . .
H41B H 0.2539 0.6507 0.5345 0.240 Uiso 1 1 calc R . .
C42 C 0.3162(6) 0.6085(7) 0.4899(7) 0.326(11) Uani 1 1 d DU . .
H42A H 0.3530 0.6393 0.4922 0.489 Uiso 1 1 calc R . .
H42B H 0.3122 0.5944 0.4597 0.489 Uiso 1 1 calc R . .
H42C H 0.3262 0.5725 0.5087 0.489 Uiso 1 1 calc R . .

loop_
_atom_site_aniso_label
_atom_site_aniso_U_11
_atom_site_aniso_U_22
_atom_site_aniso_U_33
_atom_site_aniso_U_23
_atom_site_aniso_U_13
_atom_site_aniso_U_12
Y1 0.0477(8) 0.0512(8) 0.0500(8) 0.000 0.000 0.0005(8)
Y2 0.0476(8) 0.0381(7) 0.0446(7) 0.000 0.000 0.0003(7)
S1 0.0598(11) 0.0910(13) 0.0532(11) 0.0026(19) -0.0072(18) -0.0285(10)
Si1 0.108(3) 0.074(2) 0.0820(19) -0.0133(17) 0.010(2) -0.002(2)
Si2 0.125(3) 0.082(2) 0.083(2) -0.0323(18) 0.0151(19) -0.016(2)
Si3 0.084(2) 0.081(2) 0.078(2) 0.0337(17) -0.0096(17) 0.0135(18)
Si4 0.067(2) 0.078(2) 0.091(2) 0.0014(18) -0.0067(18) 0.0170(17)
N1 0.046(4) 0.063(5) 0.070(5) -0.014(4) -0.021(4) -0.001(4)
N2 0.057(5) 0.044(4) 0.065(5) -0.019(4) -0.001(4) -0.005(4)
N3 0.075(5) 0.043(4) 0.070(5) -0.034(4) 0.003(4) 0.004(3)
N4 0.067(4) 0.054(4) 0.054(4) 0.012(4) -0.002(3) 0.012(4)
N5 0.065(5) 0.035(5) 0.057(5) -0.012(4) -0.016(4) -0.013(4)
N6 0.071(5) 0.043(4) 0.076(5) -0.001(4) -0.016(4) 0.022(4)
C1 0.064(7) 0.064(7) 0.040(5) 0.007(5) -0.001(4) 0.009(5)
C2 0.063(7) 0.082(7) 0.050(6) -0.025(5) -0.002(5) -0.010(6)
C3 0.062(7) 0.146(9) 0.066(7) 0.002(7) -0.015(6) -0.023(6)
C4 0.110(10) 0.159(11) 0.105(9) -0.015(8) -0.026(8) -0.043(9)
C5 0.075(8) 0.197(12) 0.111(10) 0.010(9) -0.022(8) -0.011(9)
C6 0.141(10) 0.155(10) 0.077(8) 0.002(7) 0.002(9) -0.029(9)
C7 0.095(9) 0.163(11) 0.074(9) -0.030(8) -0.037(7) 0.022(8)
C8 0.045(6) 0.047(5) 0.095(7) -0.018(5) -0.006(5) 0.027(5)
C9 0.033(6) 0.100(8) 0.142(10) 0.002(7) 0.001(6) 0.008(6)
C10 0.050(7) 0.179(11) 0.144(11) 0.033(9) 0.036(8) 0.022(7)
C11 0.053(7) 0.150(11) 0.194(14) 0.020(10) -0.006(9) -0.001(7)
C12 0.155(11) 0.143(11) 0.097(8) -0.019(8) -0.049(9) 0.080(9)
C13 0.068(7) 0.111(8) 0.078(7) 0.013(6) -0.009(6) 0.019(6)
C14 0.182(12) 0.082(7) 0.167(11) -0.001(8) 0.030(9) -0.039(7)
C15 0.281(14) 0.082(7) 0.108(8) -0.012(6) -0.002(8) -0.067(8)
C16 0.152(10) 0.082(7) 0.313(15) 0.073(9) 0.064(10) 0.069(7)
C17 0.243(12) 0.194(10) 0.119(8) -0.017(8) -0.024(11) -0.030(12)
C18 0.219(13) 0.199(11) 0.201(13) -0.050(10) 0.055(10) 0.134(11)
C19 0.157(10) 0.142(9) 0.079(7) -0.005(7) 0.047(7) -0.001(8)
C20 0.086(8) 0.033(6) 0.039(6) 0.001(5) 0.021(5) -0.004(6)
C21 0.070(6) 0.058(6) 0.061(6) 0.003(5) -0.042(5) -0.005(5)
C22 0.053(6) 0.059(6) 0.086(7) -0.001(6) 0.010(5) -0.011(5)
C23 0.113(9) 0.049(6) 0.131(10) 0.017(7) -0.018(9) -0.042(7)
C24 0.101(9) 0.066(8) 0.127(10) -0.026(7) -0.026(7) -0.017(6)
C25 0.123(9) 0.091(9) 0.076(8) -0.021(7) -0.033(7) -0.008(7)
C26 0.110(9) 0.074(7) 0.040(7) 0.016(5) 0.004(6) -0.017(7)
C27 0.049(6) 0.027(5) 0.113(8) 0.019(5) -0.013(5) -0.006(5)
C28 0.100(8) 0.040(6) 0.113(7) -0.010(6) -0.010(6) -0.004(5)
C29 0.106(8) 0.048(7) 0.163(11) 0.006(7) 0.008(8) -0.016(6)
C30 0.297(19) 0.030(6) 0.135(10) -0.024(6) -0.056(12) -0.013(9)
C31 0.153(11) 0.051(7) 0.119(8) -0.003(6) -0.010(8) -0.003(7)
C32 0.131(8) 0.045(6) 0.057(6) -0.007(5) -0.003(6) -0.004(5)
C33 0.101(7) 0.108(8) 0.122(9) 0.032(6) 0.008(6) 0.056(6)
C34 0.114(8) 0.094(7) 0.088(8) 0.040(6) 0.002(6) 0.004(6)
C35 0.114(8) 0.203(11) 0.093(7) 0.050(7) -0.041(7) 0.008(7)
C36 0.204(10) 0.057(6) 0.103(7) 0.010(5) 0.041(6) 0.042(6)
C37 0.113(7) 0.083(6) 0.128(9) 0.005(6) 0.042(7) 0.026(6)
C38 0.065(6) 0.198(11) 0.134(8) -0.017(8) -0.009(6) 0.015(7)
C39 0.171(11) 0.282(14) 0.069(7) 0.054(10) -0.073(11) -0.050(11)
C40 0.197(13) 0.316(18) 0.080(9) 0.074(12) -0.059(12) -0.050(13)
C41 0.166(11) 0.176(11) 0.257(15) -0.024(13) -0.042(17) -0.114(10)
C42 0.178(14) 0.50(3) 0.30(2) -0.04(2) -0.009(17) -0.081(14)

loop_
_atom_type_symbol
_atom_type_description
_atom_type_scat_dispersion_real
_atom_type_scat_dispersion_imag
_atom_type_scat_source
C C 0.0033 0.0016 'International Tables Vol C Tables 4.2.6.8 and 6.1.1.4'
H H 0.0000 0.0000 'International Tables Vol C Tables 4.2.6.8 and 6.1.1.4'
N N 0.0061 0.0033 'International Tables Vol C Tables 4.2.6.8 and 6.1.1.4'
Si Si 0.0817 0.0704 'International Tables Vol C Tables 4.2.6.8 and 6.1.1.4'
S S 0.1246 0.1234 'International Tables Vol C Tables 4.2.6.8 and 6.1.1.4'
Y Y -2.7962 3.5667 'International Tables Vol C Tables 4.2.6.8 and 6.1.1.4'

loop_
_geom_angle_atom_site_label_1
_geom_angle_atom_site_label_2
_geom_angle_atom_site_label_3
_geom_angle
_geom_angle_site_symmetry_1
_geom_angle_site_symmetry_3
_geom_angle_publ_flag
N1 Y1 N1 106.8(3) 2_565 . ?
N1 Y1 N2 101.2(2) 2_565 . ?
N1 Y1 N2 56.3(2) . . ?
N1 Y1 N2 56.3(2) 2_565 2_565 ?
N1 Y1 N2 101.2(2) . 2_565 ?
N2 Y1 N2 144.9(3) . 2_565 ?
N1 Y1 S1 148.90(15) 2_565 2_565 ?
N1 Y1 S1 98.63(15) . 2_565 ?
N2 Y1 S1 107.78(15) . 2_565 ?
N2 Y1 S1 101.78(16) 2_565 2_565 ?
N1 Y1 S1 98.63(15) 2_565 . ?
N1 Y1 S1 148.90(15) . . ?
N2 Y1 S1 101.78(16) . . ?
N2 Y1 S1 107.77(15) 2_565 . ?
S1 Y1 S1 64.93(9) 2_565 . ?
N1 Y1 C1 106.14(19) 2_565 . ?
N1 Y1 C1 27.90(17) . . ?
N2 Y1 C1 28.43(18) . . ?
N2 Y1 C1 124.9(2) 2_565 . ?
S1 Y1 C1 104.71(15) 2_565 . ?
S1 Y1 C1 127.09(17) . . ?
N1 Y1 C1 27.90(17) 2_565 2_565 ?
N1 Y1 C1 106.14(19) . 2_565 ?
N2 Y1 C1 124.9(2) . 2_565 ?
N2 Y1 C1 28.42(18) 2_565 2_565 ?
S1 Y1 C1 127.09(17) 2_565 2_565 ?
S1 Y1 C1 104.71(15) . 2_565 ?
C1 Y1 C1 119.0(3) . 2_565 ?
N4 Y2 N4 108.0(2) 2_565 . ?
N4 Y2 N5 57.0(2) 2_565 2_565 ?
N4 Y2 N5 101.1(2) . 2_565 ?
N4 Y2 N5 101.1(2) 2_565 . ?
N4 Y2 N5 57.0(2) . . ?
N5 Y2 N5 145.2(3) 2_565 . ?
N4 Y2 S1 146.66(14) 2_565 . ?
N4 Y2 S1 98.76(13) . . ?
N5 Y2 S1 99.15(15) 2_565 . ?
N5 Y2 S1 110.12(15) . . ?
N4 Y2 S1 98.76(13) 2_565 2_565 ?
N4 Y2 S1 146.66(14) . 2_565 ?
N5 Y2 S1 110.12(15) 2_565 2_565 ?
N5 Y2 S1 99.15(15) . 2_565 ?
S1 Y2 S1 65.63(9) . 2_565 ?
N4 Y2 C20 29.72(19) 2_565 2_565 ?
N4 Y2 C20 107.52(19) . 2_565 ?
N5 Y2 C20 27.32(17) 2_565 2_565 ?
N5 Y2 C20 126.8(2) . 2_565 ?
S1 Y2 C20 122.88(17) . 2_565 ?
S1 Y2 C20 105.59(15) 2_565 2_565 ?
N4 Y2 C20 107.52(19) 2_565 . ?
N4 Y2 C20 29.72(19) . . ?
N5 Y2 C20 126.8(2) 2_565 . ?
N5 Y2 C20 27.32(17) . . ?
S1 Y2 C20 105.59(15) . . ?
S1 Y2 C20 122.88(17) 2_565 . ?
C20 Y2 C20 122.3(3) 2_565 . ?
C39 S1 Y2 118.5(4) . . ?
C39 S1 Y1 125.6(4) . . ?
Y2 S1 Y1 114.72(6) . . ?
N3 Si1 C14 110.7(3) . . ?
N3 Si1 C15 111.6(3) . . ?
C14 Si1 C15 107.1(4) . . ?
N3 Si1 C16 110.5(3) . . ?
C14 Si1 C16 108.6(4) . . ?
C15 Si1 C16 108.3(4) . . ?
N3 Si2 C18 111.0(5) . . ?
N3 Si2 C17 112.0(4) . . ?
C18 Si2 C17 105.1(5) . . ?
N3 Si2 C19 112.7(3) . . ?
C18 Si2 C19 110.4(5) . . ?
C17 Si2 C19 105.2(4) . . ?
N6 Si3 C34 110.1(3) . . ?
N6 Si3 C35 114.2(4) . . ?
C34 Si3 C35 103.6(4) . . ?
N6 Si3 C33 110.8(3) . . ?
C34 Si3 C33 108.6(4) . . ?
C35 Si3 C33 109.2(4) . . ?
N6 Si4 C38 109.9(4) . . ?
N6 Si4 C36 110.8(3) . . ?
C38 Si4 C36 108.6(4) . . ?
N6 Si4 C37 112.0(3) . . ?
C38 Si4 C37 106.5(4) . . ?
C36 Si4 C37 108.9(4) . . ?
C1 N1 C2 119.6(7) . . ?
C1 N1 Y1 96.8(5) . . ?
C2 N1 Y1 143.7(5) . . ?
C1 N2 C8 120.1(6) . . ?
C1 N2 Y1 93.8(5) . . ?
C8 N2 Y1 145.7(5) . . ?
C1 N3 Si2 117.1(5) . . ?
C1 N3 Si1 118.2(5) . . ?
Si2 N3 Si1 124.7(3) . . ?
C20 N4 C21 124.1(6) . . ?
C20 N4 Y2 93.2(5) . . ?
C21 N4 Y2 142.4(5) . . ?
C20 N5 C27 118.7(7) . . ?
C20 N5 Y2 93.7(5) . . ?
C27 N5 Y2 146.2(5) . . ?
C20 N6 Si3 119.4(5) . . ?
C20 N6 Si4 117.3(5) . . ?
Si3 N6 Si4 123.2(4) . . ?
N1 C1 N2 113.1(8) . . ?
N1 C1 N3 123.2(7) . . ?
N2 C1 N3 123.6(7) . . ?
N1 C1 Y1 55.3(4) . . ?
N2 C1 Y1 57.8(4) . . ?
N3 C1 Y1 176.2(5) . . ?
N1 C2 C3 112.5(7) . . ?
N1 C2 C7 110.8(8) . . ?
C3 C2 C7 108.3(8) . . ?
N1 C2 H2A 108.4 . . ?
C3 C2 H2A 108.4 . . ?
C7 C2 H2A 108.4 . . ?
C2 C3 C4 117.8(7) . . ?
C2 C3 H3A 107.9 . . ?
C4 C3 H3A 107.9 . . ?
C2 C3 H3B 107.9 . . ?
C4 C3 H3B 107.9 . . ?
H3A C3 H3B 107.2 . . ?
C3 C4 C5 106.6(8) . . ?
C3 C4 H4A 110.4 . . ?
C5 C4 H4A 110.4 . . ?
C3 C4 H4B 110.4 . . ?
C5 C4 H4B 110.4 . . ?
H4A C4 H4B 108.6 . . ?
C6 C5 C4 110.7(9) . . ?
C6 C5 H5A 109.5 . . ?
C4 C5 H5A 109.5 . . ?
C6 C5 H5B 109.5 . . ?
C4 C5 H5B 109.5 . . ?
H5A C5 H5B 108.1 . . ?
C5 C6 C7 111.9(8) . . ?
C5 C6 H6A 109.2 . . ?
C7 C6 H6A 109.2 . . ?
C5 C6 H6B 109.2 . . ?
C7 C6 H6B 109.2 . . ?
H6A C6 H6B 107.9 . . ?
C2 C7 C6 112.1(9) . . ?
C2 C7 H7A 109.2 . . ?
C6 C7 H7A 109.2 . . ?
C2 C7 H7B 109.2 . . ?
C6 C7 H7B 109.2 . . ?
H7A C7 H7B 107.9 . . ?
N2 C8 C13 110.6(6) . . ?
N2 C8 C9 112.5(6) . . ?
C13 C8 C9 107.3(7) . . ?
N2 C8 H8A 108.8 . . ?
C13 C8 H8A 108.8 . . ?
C9 C8 H8A 108.8 . . ?
C10 C9 C8 111.0(7) . . ?
C10 C9 H9A 109.4 . . ?
C8 C9 H9A 109.4 . . ?
C10 C9 H9B 109.4 . . ?
C8 C9 H9B 109.4 . . ?
H9A C9 H9B 108.0 . . ?
C9 C10 C11 111.2(9) . . ?
C9 C10 H10A 109.4 . . ?
C11 C10 H10A 109.4 . . ?
C9 C10 H10B 109.4 . . ?
C11 C10 H10B 109.4 . . ?
H10A C10 H10B 108.0 . . ?
C12 C11 C10 108.4(9) . . ?
C12 C11 H11A 110.0 . . ?
C10 C11 H11A 110.0 . . ?
C12 C11 H11B 110.0 . . ?
C10 C11 H11B 110.0 . . ?
H11A C11 H11B 108.4 . . ?
C11 C12 C13 110.1(8) . . ?
C11 C12 H12A 109.6 . . ?
C13 C12 H12A 109.6 . . ?
C11 C12 H12B 109.6 . . ?
C13 C12 H12B 109.6 . . ?
H12A C12 H12B 108.2 . . ?
C8 C13 C12 108.0(7) . . ?
C8 C13 H13A 110.1 . . ?
C12 C13 H13A 110.1 . . ?
C8 C13 H13B 110.1 . . ?
C12 C13 H13B 110.1 . . ?
H13A C13 H13B 108.4 . . ?
Si1 C14 H14A 109.5 . . ?
Si1 C14 H14B 109.5 . . ?
H14A C14 H14B 109.5 . . ?
Si1 C14 H14C 109.5 . . ?
H14A C14 H14C 109.5 . . ?
H14B C14 H14C 109.5 . . ?
Si1 C15 H15A 109.5 . . ?
Si1 C15 H15B 109.5 . . ?
H15A C15 H15B 109.5 . . ?
Si1 C15 H15C 109.5 . . ?
H15A C15 H15C 109.5 . . ?
H15B C15 H15C 109.5 . . ?
Si1 C16 H16A 109.5 . . ?
Si1 C16 H16B 109.5 . . ?
H16A C16 H16B 109.5 . . ?
Si1 C16 H16C 109.5 . . ?
H16A C16 H16C 109.5 . . ?
H16B C16 H16C 109.5 . . ?
Si2 C17 H17A 109.5 . . ?
Si2 C17 H17B 109.5 . . ?
H17A C17 H17B 109.5 . . ?
Si2 C17 H17C 109.5 . . ?
H17A C17 H17C 109.5 . . ?
H17B C17 H17C 109.5 . . ?
Si2 C18 H18A 109.5 . . ?
Si2 C18 H18B 109.5 . . ?
H18A C18 H18B 109.5 . . ?
Si2 C18 H18C 109.5 . . ?
H18A C18 H18C 109.5 . . ?
H18B C18 H18C 109.5 . . ?
Si2 C19 H19A 109.5 . . ?
Si2 C19 H19B 109.5 . . ?
H19A C19 H19B 109.5 . . ?
Si2 C19 H19C 109.5 . . ?
H19A C19 H19C 109.5 . . ?
H19B C19 H19C 109.5 . . ?
N5 C20 N4 116.0(8) . . ?
N5 C20 N6 126.2(7) . . ?
N4 C20 N6 117.8(7) . . ?
N5 C20 Y2 59.0(5) . . ?
N4 C20 Y2 57.1(4) . . ?
N6 C20 Y2 174.0(6) . . ?
C22 C21 N4 111.8(6) . . ?
C22 C21 C26 111.0(6) . . ?
N4 C21 C26 107.2(7) . . ?
C22 C21 H21A 108.9 . . ?
N4 C21 H21A 108.9 . . ?
C26 C21 H21A 108.9 . . ?
C21 C22 C23 108.2(7) . . ?
C21 C22 H22A 110.1 . . ?
C23 C22 H22A 110.1 . . ?
C21 C22 H22B 110.1 . . ?
C23 C22 H22B 110.1 . . ?
H22A C22 H22B 108.4 . . ?
C24 C23 C22 113.0(8) . . ?
C24 C23 H23A 109.0 . . ?
C22 C23 H23A 109.0 . . ?
C24 C23 H23B 109.0 . . ?
C22 C23 H23B 109.0 . . ?
H23A C23 H23B 107.8 . . ?
C25 C24 C23 112.4(8) . . ?
C25 C24 H24A 109.1 . . ?
C23 C24 H24A 109.1 . . ?
C25 C24 H24B 109.1 . . ?
C23 C24 H24B 109.1 . . ?
H24A C24 H24B 107.8 . . ?
C24 C25 C26 113.1(8) . . ?
C24 C25 H25A 109.0 . . ?
C26 C25 H25A 109.0 . . ?
C24 C25 H25B 109.0 . . ?
C26 C25 H25B 109.0 . . ?
H25A C25 H25B 107.8 . . ?
C25 C26 C21 112.6(7) . . ?
C25 C26 H26A 109.1 . . ?
C21 C26 H26A 109.1 . . ?
C25 C26 H26B 109.1 . . ?
C21 C26 H26B 109.1 . . ?
H26A C26 H26B 107.8 . . ?
N5 C27 C32 115.4(6) . . ?
N5 C27 C28 107.7(7) . . ?
C32 C27 C28 107.3(7) . . ?
N5 C27 H27A 108.8 . . ?
C32 C27 H27A 108.8 . . ?
C28 C27 H27A 108.8 . . ?
C27 C28 C29 114.3(6) . . ?
C27 C28 H28A 108.7 . . ?
C29 C28 H28A 108.7 . . ?
C27 C28 H28B 108.7 . . ?
C29 C28 H28B 108.7 . . ?
H28A C28 H28B 107.6 . . ?
C30 C29 C28 109.2(8) . . ?
C30 C29 H29A 109.8 . . ?
C28 C29 H29A 109.8 . . ?
C30 C29 H29B 109.8 . . ?
C28 C29 H29B 109.8 . . ?
H29A C29 H29B 108.3 . . ?
C29 C30 C31 115.0(9) . . ?
C29 C30 H30A 108.5 . . ?
C31 C30 H30A 108.5 . . ?
C29 C30 H30B 108.5 . . ?
C31 C30 H30B 108.5 . . ?
H30A C30 H30B 107.5 . . ?
C32 C31 C30 107.6(8) . . ?
C32 C31 H31A 110.2 . . ?
C30 C31 H31A 110.2 . . ?
C32 C31 H31B 110.2 . . ?
C30 C31 H31B 110.2 . . ?
H31A C31 H31B 108.5 . . ?
C27 C32 C31 116.8(7) . . ?
C27 C32 H32A 108.1 . . ?
C31 C32 H32A 108.1 . . ?
C27 C32 H32B 108.1 . . ?
C31 C32 H32B 108.1 . . ?
H32A C32 H32B 107.3 . . ?
Si3 C33 H33A 109.5 . . ?
Si3 C33 H33B 109.5 . . ?
H33A C33 H33B 109.5 . . ?
Si3 C33 H33C 109.5 . . ?
H33A C33 H33C 109.5 . . ?
H33B C33 H33C 109.5 . . ?
Si3 C34 H34A 109.5 . . ?
Si3 C34 H34B 109.5 . . ?
H34A C34 H34B 109.5 . . ?
Si3 C34 H34C 109.5 . . ?
H34A C34 H34C 109.5 . . ?
H34B C34 H34C 109.5 . . ?
Si3 C35 H35A 109.5 . . ?
Si3 C35 H35B 109.5 . . ?
H35A C35 H35B 109.5 . . ?
Si3 C35 H35C 109.5 . . ?
H35A C35 H35C 109.5 . . ?
H35B C35 H35C 109.5 . . ?
Si4 C36 H36A 109.5 . . ?
Si4 C36 H36B 109.5 . . ?
H36A C36 H36B 109.5 . . ?
Si4 C36 H36C 109.5 . . ?
H36A C36 H36C 109.5 . . ?
H36B C36 H36C 109.5 . . ?
Si4 C37 H37A 109.5 . . ?
Si4 C37 H37B 109.5 . . ?
H37A C37 H37B 109.5 . . ?
Si4 C37 H37C 109.5 . . ?
H37A C37 H37C 109.5 . . ?
H37B C37 H37C 109.5 . . ?
Si4 C38 H38A 109.5 . . ?
Si4 C38 H38B 109.5 . . ?
H38A C38 H38B 109.5 . . ?
Si4 C38 H38C 109.5 . . ?
H38A C38 H38C 109.5 . . ?
H38B C38 H38C 109.5 . . ?
C40 C39 S1 118.2(9) . . ?
C40 C39 H39A 107.8 . . ?
S1 C39 H39A 107.8 . . ?
C40 C39 H39B 107.8 . . ?
S1 C39 H39B 107.8 . . ?
H39A C39 H39B 107.1 . . ?
C39 C40 C41 110.5(10) . . ?
C39 C40 H40A 109.6 . . ?
C41 C40 H40A 109.6 . . ?
C39 C40 H40B 109.6 . . ?
C41 C40 H40B 109.6 . . ?
H40A C40 H40B 108.1 . . ?
C42 C41 C40 100.0(9) . . ?
C42 C41 H41A 111.8 . . ?
C40 C41 H41A 111.8 . . ?
C42 C41 H41B 111.8 . . ?
C40 C41 H41B 111.8 . . ?
H41A C41 H41B 109.5 . . ?
C41 C42 H42A 109.5 . . ?
C41 C42 H42B 109.5 . . ?
H42A C42 H42B 109.5 . . ?
C41 C42 H42C 109.5 . . ?
H42A C42 H42C 109.5 . . ?
H42B C42 H42C 109.5 . . ?

loop_
_geom_bond_atom_site_label_1
_geom_bond_atom_site_label_2
_geom_bond_distance
_geom_bond_site_symmetry_2
_geom_bond_publ_flag
Y1 N1 2.356(6) 2_565 ?
Y1 N1 2.356(6) . ?
Y1 N2 2.411(6) . ?
Y1 N2 2.411(6) 2_565 ?
Y1 S1 2.831(3) 2_565 ?
Y1 S1 2.831(3) . ?
Y1 C1 2.844(9) . ?
Y1 C1 2.844(9) 2_565 ?
Y2 N4 2.375(5) 2_565 ?
Y2 N4 2.375(5) . ?
Y2 N5 2.425(6) 2_565 ?
Y2 N5 2.425(6) . ?
Y2 S1 2.804(3) . ?
Y2 S1 2.804(3) 2_565 ?
Y2 C20 2.823(9) 2_565 ?
Y2 C20 2.823(9) . ?
S1 C39 1.789(9) . ?
Si1 N3 1.750(6) . ?
Si1 C14 1.794(8) . ?
Si1 C15 1.823(8) . ?
Si1 C16 1.841(8) . ?
Si2 N3 1.733(6) . ?
Si2 C18 1.814(8) . ?
Si2 C17 1.818(9) . ?
Si2 C19 1.826(8) . ?
Si3 N6 1.740(6) . ?
Si3 C34 1.832(7) . ?
Si3 C35 1.859(9) . ?
Si3 C33 1.863(7) . ?
Si4 N6 1.747(6) . ?
Si4 C38 1.796(8) . ?
Si4 C36 1.809(6) . ?
Si4 C37 1.817(7) . ?
N1 C1 1.340(8) . ?
N1 C2 1.431(8) . ?
N2 C1 1.357(8) . ?
N2 C8 1.484(8) . ?
N3 C1 1.449(8) . ?
N4 C20 1.402(8) . ?
N4 C21 1.514(7) . ?
N5 C20 1.298(8) . ?
N5 C27 1.380(7) . ?
N6 C20 1.474(9) . ?
C2 C3 1.470(8) . ?
C2 C7 1.475(10) . ?
C2 H2A 0.9800 . ?
C3 C4 1.521(9) . ?
C3 H3A 0.9700 . ?
C3 H3B 0.9700 . ?
C4 C5 1.530(11) . ?
C4 H4A 0.9700 . ?
C4 H4B 0.9700 . ?
C5 C6 1.491(11) . ?
C5 H5A 0.9700 . ?
C5 H5B 0.9700 . ?
C6 C7 1.587(10) . ?
C6 H6A 0.9700 . ?
C6 H6B 0.9700 . ?
C7 H7A 0.9700 . ?
C7 H7B 0.9700 . ?
C8 C13 1.517(8) . ?
C8 C9 1.539(9) . ?
C8 H8A 0.9800 . ?
C9 C10 1.447(10) . ?
C9 H9A 0.9700 . ?
C9 H9B 0.9700 . ?
C10 C11 1.510(12) . ?
C10 H10A 0.9700 . ?
C10 H10B 0.9700 . ?
C11 C12 1.463(10) . ?
C11 H11A 0.9700 . ?
C11 H11B 0.9700 . ?
C12 C13 1.563(9) . ?
C12 H12A 0.9700 . ?
C12 H12B 0.9700 . ?
C13 H13A 0.9700 . ?
C13 H13B 0.9700 . ?
C14 H14A 0.9600 . ?
C14 H14B 0.9600 . ?
C14 H14C 0.9600 . ?
C15 H15A 0.9600 . ?
C15 H15B 0.9600 . ?
C15 H15C 0.9600 . ?
C16 H16A 0.9600 . ?
C16 H16B 0.9600 . ?
C16 H16C 0.9600 . ?
C17 H17A 0.9600 . ?
C17 H17B 0.9600 . ?
C17 H17C 0.9600 . ?
C18 H18A 0.9600 . ?
C18 H18B 0.9600 . ?
C18 H18C 0.9600 . ?
C19 H19A 0.9600 . ?
C19 H19B 0.9600 . ?
C19 H19C 0.9600 . ?
C21 C22 1.506(8) . ?
C21 C26 1.546(9) . ?
C21 H21A 0.9800 . ?
C22 C23 1.532(9) . ?
C22 H22A 0.9700 . ?
C22 H22B 0.9700 . ?
C23 C24 1.500(10) . ?
C23 H23A 0.9700 . ?
C23 H23B 0.9700 . ?
C24 C25 1.479(10) . ?
C24 H24A 0.9700 . ?
C24 H24B 0.9700 . ?
C25 C26 1.489(9) . ?
C25 H25A 0.9700 . ?
C25 H25B 0.9700 . ?
C26 H26A 0.9700 . ?
C26 H26B 0.9700 . ?
C27 C32 1.508(9) . ?
C27 C28 1.508(8) . ?
C27 H27A 0.9800 . ?
C28 C29 1.575(9) . ?
C28 H28A 0.9700 . ?
C28 H28B 0.9700 . ?
C29 C30 1.501(11) . ?
C29 H29A 0.9700 . ?
C29 H29B 0.9700 . ?
C30 C31 1.552(13) . ?
C30 H30A 0.9700 . ?
C30 H30B 0.9700 . ?
C31 C32 1.508(9) . ?
C31 H31A 0.9700 . ?
C31 H31B 0.9700 . ?
C32 H32A 0.9700 . ?
C32 H32B 0.9700 . ?
C33 H33A 0.9600 . ?
C33 H33B 0.9600 . ?
C33 H33C 0.9600 . ?
C34 H34A 0.9600 . ?
C34 H34B 0.9600 . ?
C34 H34C 0.9600 . ?
C35 H35A 0.9600 . ?
C35 H35B 0.9600 . ?
C35 H35C 0.9600 . ?
C36 H36A 0.9600 . ?
C36 H36B 0.9600 . ?
C36 H36C 0.9600 . ?
C37 H37A 0.9600 . ?
C37 H37B 0.9600 . ?
C37 H37C 0.9600 . ?
C38 H38A 0.9600 . ?
C38 H38B 0.9600 . ?
C38 H38C 0.9600 . ?
C39 C40 1.423(8) . ?
C39 H39A 0.9700 . ?
C39 H39B 0.9700 . ?
C40 C41 1.557(8) . ?
C40 H40A 0.9700 . ?
C40 H40B 0.9700 . ?
C41 C42 1.432(9) . ?
C41 H41A 0.9700 . ?
C41 H41B 0.9700 . ?
C42 H42A 0.9600 . ?
C42 H42B 0.9600 . ?
C42 H42C 0.9600 . ?
